data_4301295
loop_
_publ_author_name
'Andreas Lorbach'
'Andor Nadj'
'Sandor T\"ullmann'
'Franz Dornhaus'
'Frauke Sch\"odel'
'Inge S\"anger'
'G\"unter Margraf'
'Jan W. Bats'
'Michael Bolte'
'Max C. Holthausen'
'Matthias Wagner'
'Hans-Wolfram Lerner'

_publ_section_title
;
Supersilylated Tetraphosphene Derivatives M2[t-Bu3SiPPPPSi-t-Bu3] (M = Li,
Na, Rb, Cs) and Ba[t-Bu3SiPPPPSi-t-Bu3]: Reactivity and Cis-Trans
Isomerization
;
_journal_name_full 'Inorganic Chemistry'
_journal_page_first 1005
_journal_page_last 1017
_journal_paper_doi 10.1021/ic8016003
_journal_volume 48
_journal_year 2009
_chemical_formula_sum 'C76 H158 Na2 O22 P4 Si2'
_chemical_formula_weight 1650.06
_chemical_name_systematic ?
_space_group_IT_number 14
_symmetry_cell_setting monoclinic
_symmetry_space_group_name_Hall '-P 2yn'
_symmetry_space_group_name_H-M 'P 1 21/n 1'
_atom_sites_solution_hydrogens geom
_atom_sites_solution_primary direct
_atom_sites_solution_secondary difmap
_audit_creation_method SHELXL-97
_cell_angle_alpha 90.00
_cell_angle_beta 115.699(10)
_cell_angle_gamma 90.00
_cell_formula_units_Z 2
_cell_length_a 16.006(2)
_cell_length_b 23.823(3)
_cell_length_c 16.436(2)
_cell_measurement_reflns_used 10505
_cell_measurement_temperature 173(2)
_cell_measurement_theta_max 21.1
_cell_measurement_theta_min 2.2
_cell_volume 5647.3(13)
_computing_cell_refinement 'X-Area (Stoe & Cie, 2001)'
_computing_data_collection 'X-Area (Stoe & Cie, 2001)'
_computing_data_reduction 'X-Area (Stoe & Cie, 2001)'
_computing_molecular_graphics 'XP in SHELXTL-Plus (Sheldrick, 1991)'
_computing_publication_material SHELXL97
_computing_structure_refinement 'SHELXL97 (Sheldrick, 1997) '
_computing_structure_solution 'SHELXS97 (Sheldrick, 1990) '
_diffrn_ambient_temperature 173(2)
_diffrn_measured_fraction_theta_full 0.994
_diffrn_measured_fraction_theta_max 0.988
_diffrn_measurement_device_type 'STOE IPDS II two-circle-diffractometer'
_diffrn_measurement_method \w
_diffrn_radiation_monochromator graphite
_diffrn_radiation_source 'fine-focus sealed tube'
_diffrn_radiation_type MoK\a
_diffrn_radiation_wavelength 0.71073
_diffrn_reflns_av_R_equivalents 0.1731
_diffrn_reflns_av_sigmaI/netI 0.2097
_diffrn_reflns_limit_h_max 18
_diffrn_reflns_limit_h_min -19
_diffrn_reflns_limit_k_max 28
_diffrn_reflns_limit_k_min -28
_diffrn_reflns_limit_l_max 19
_diffrn_reflns_limit_l_min -19
_diffrn_reflns_number 40944
_diffrn_reflns_theta_full 25.00
_diffrn_reflns_theta_max 25.08
_diffrn_reflns_theta_min 2.19
_diffrn_standards_decay_% 0
_diffrn_standards_interval_time 0
_diffrn_standards_number 0
_exptl_absorpt_coefficient_mu 0.148
_exptl_absorpt_correction_T_max 0.9868
_exptl_absorpt_correction_T_min 0.9542
_exptl_absorpt_correction_type multi-scan
_exptl_absorpt_process_details 'MULABS (Spek, 2003; Blessing, 1995)'
_exptl_crystal_colour 'dark violet'
_exptl_crystal_density_diffrn 0.970
_exptl_crystal_density_method 'not measured'
_exptl_crystal_description plate
_exptl_crystal_F_000 1800
_exptl_crystal_size_max 0.32
_exptl_crystal_size_mid 0.24
_exptl_crystal_size_min 0.09
_refine_diff_density_max 0.936
_refine_diff_density_min -0.522
_refine_diff_density_rms 0.152
_refine_ls_extinction_method none
_refine_ls_goodness_of_fit_ref 1.361
_refine_ls_hydrogen_treatment mixed
_refine_ls_matrix_type full
_refine_ls_number_parameters 478
_refine_ls_number_reflns 9929
_refine_ls_number_restraints 234
_refine_ls_restrained_S_all 1.351
_refine_ls_R_factor_all 0.3635
_refine_ls_R_factor_gt 0.2468
_refine_ls_shift/su_max 0.000
_refine_ls_shift/su_mean 0.000
_refine_ls_structure_factor_coef Fsqd
_refine_ls_weighting_details 'calc w=1/[\s^2^(Fo^2^)+(0.2000P)^2^+0.0000P] where P=(Fo^2^+2Fc^2^)/3'
_refine_ls_weighting_scheme calc
_refine_ls_wR_factor_gt 0.5331
_refine_ls_wR_factor_ref 0.5762
_reflns_number_gt 3267
_reflns_number_total 9929
_reflns_threshold_expression I>2\s(I)
_cod_data_source_file ic8016003_si_002.cif
_cod_data_source_block wa487
_cod_depositor_comments
;
The following automatic conversions were performed:
'_symmetry_cell_setting' value 'Monoclinic' changed to 'monoclinic'
according to '/home/saulius/struct/CIF-dictionaries/cif_core.dic'
dictionary named 'cif_core.dic' version 2.4.1 from 2010-06-29.

Automatic conversion script
Id: cif_fix_enum 1527 2010-12-29 10:47:43Z saulius 
;
_cod_original_cell_volume 5647.3(12)
_cod_original_sg_symbol_H-M 'P 21/n'
_cod_database_code 4301295

loop_
_symmetry_equiv_pos_as_xyz
'x, y, z'
'-x+1/2, y+1/2, -z+1/2'
'-x, -y, -z'
'x-1/2, -y-1/2, z-1/2'

loop_
_atom_site_label
_atom_site_type_symbol
_atom_site_fract_x
_atom_site_fract_y
_atom_site_fract_z
_atom_site_U_iso_or_equiv
_atom_site_adp_type
_atom_site_occupancy
_atom_site_symmetry_multiplicity
_atom_site_calc_flag
_atom_site_refinement_flags
_atom_site_disorder_assembly
_atom_site_disorder_group
Si1 Si 0.3498(3) 0.04469(15) 0.6507(3) 0.0843(13) Uani 1 1 d . . .
P1 P 0.4676(4) 0.00322(19) 0.6387(3) 0.1011(15) Uani 1 1 d . . .
P2 P 0.4439(4) 0.02205(16) 0.5036(3) 0.0953(15) Uani 1 1 d . . .
C1 C 0.3628(16) 0.1276(6) 0.6558(13) 0.115(7) Uani 1 1 d U . .
C11 C 0.403(2) 0.1501(8) 0.608(2) 0.208(14) Uani 1 1 d U . .
H11A H 0.4555 0.1267 0.6136 0.313 Uiso 1 1 calc R . .
H11B H 0.4254 0.1878 0.6313 0.313 Uiso 1 1 calc R . .
H11C H 0.3581 0.1526 0.5447 0.313 Uiso 1 1 calc R . .
C12 C 0.4498(19) 0.1434(10) 0.7449(18) 0.172(10) Uani 1 1 d U . .
H12A H 0.4428 0.1279 0.7968 0.258 Uiso 1 1 calc R . .
H12B H 0.4552 0.1844 0.7504 0.258 Uiso 1 1 calc R . .
H12C H 0.5056 0.1279 0.7430 0.258 Uiso 1 1 calc R . .
C13 C 0.291(2) 0.1597(7) 0.674(2) 0.184(12) Uani 1 1 d U . .
H13A H 0.2798 0.1404 0.7212 0.276 Uiso 1 1 calc R . .
H13B H 0.2330 0.1617 0.6187 0.276 Uiso 1 1 calc R . .
H13C H 0.3138 0.1978 0.6945 0.276 Uiso 1 1 calc R . .
C2 C 0.372(2) 0.0171(10) 0.778(2) 0.155(10) Uani 1 1 d U . .
C21 C 0.463(3) 0.0200(14) 0.824(2) 0.231(16) Uani 1 1 d U . .
H21A H 0.4928 -0.0013 0.7926 0.346 Uiso 1 1 calc R . .
H21B H 0.4820 0.0041 0.8846 0.346 Uiso 1 1 calc R . .
H21C H 0.4832 0.0593 0.8297 0.346 Uiso 1 1 calc R . .
C22 C 0.316(2) 0.0451(12) 0.8154(17) 0.193(12) Uani 1 1 d U . .
H22A H 0.2507 0.0379 0.7771 0.289 Uiso 1 1 calc R . .
H22B H 0.3283 0.0856 0.8181 0.289 Uiso 1 1 calc R . .
H22C H 0.3329 0.0308 0.8764 0.289 Uiso 1 1 calc R . .
C23 C 0.326(2) -0.0512(7) 0.751(2) 0.235(16) Uani 1 1 d U . .
H23A H 0.2586 -0.0493 0.7186 0.353 Uiso 1 1 calc R . .
H23B H 0.3441 -0.0731 0.8064 0.353 Uiso 1 1 calc R . .
H23C H 0.3510 -0.0694 0.7122 0.353 Uiso 1 1 calc R . .
C3 C 0.2288(11) 0.0264(10) 0.5584(13) 0.127(8) Uani 1 1 d U . .
C31 C 0.2134(19) 0.0669(12) 0.4654(18) 0.202(13) Uani 1 1 d U . .
H31A H 0.2660 0.0614 0.4509 0.303 Uiso 1 1 calc R . .
H31B H 0.2093 0.1066 0.4791 0.303 Uiso 1 1 calc R . .
H31C H 0.1560 0.0556 0.4137 0.303 Uiso 1 1 calc R . .
C32 C 0.148(2) 0.0374(12) 0.576(2) 0.229(15) Uani 1 1 d U . .
H32A H 0.1542 0.0165 0.6293 0.343 Uiso 1 1 calc R . .
H32B H 0.0918 0.0256 0.5235 0.343 Uiso 1 1 calc R . .
H32C H 0.1446 0.0777 0.5861 0.343 Uiso 1 1 calc R . .
C33 C 0.2255(17) -0.0335(10) 0.528(2) 0.206(14) Uani 1 1 d U . .
H33A H 0.2353 -0.0589 0.5781 0.308 Uiso 1 1 calc R . .
H33B H 0.2742 -0.0396 0.5077 0.308 Uiso 1 1 calc R . .
H33C H 0.1648 -0.0411 0.4777 0.308 Uiso 1 1 calc R . .
Na1 Na 0.7457(4) 0.2551(2) 0.6079(4) 0.0852(16) Uani 1 1 d . . .
O41 O 0.6741(8) 0.1784(5) 0.6722(7) 0.100(3) Uani 1 1 d . . .
C42 C 0.7064(17) 0.1706(9) 0.7589(14) 0.132(7) Uani 1 1 d U . .
H42A H 0.7708 0.1562 0.7840 0.158 Uiso 1 1 calc R . .
H42B H 0.6675 0.1434 0.7726 0.158 Uiso 1 1 calc R . .
C43 C 0.7035(16) 0.2271(12) 0.7981(12) 0.149(9) Uani 1 1 d U . .
H43A H 0.7186 0.2238 0.8630 0.179 Uiso 1 1 calc R . .
H43B H 0.6414 0.2442 0.7661 0.179 Uiso 1 1 calc R . .
O44 O 0.7760(9) 0.2620(5) 0.7849(8) 0.114(4) Uani 1 1 d . . .
C45 C 0.7858(18) 0.3221(9) 0.8115(12) 0.133(8) Uani 1 1 d U . .
H45A H 0.7258 0.3413 0.7771 0.160 Uiso 1 1 calc R . .
H45B H 0.8006 0.3248 0.8764 0.160 Uiso 1 1 calc R . .
C46 C 0.8526(12) 0.3491(8) 0.7967(14) 0.107(6) Uani 1 1 d U . .
H46A H 0.9119 0.3284 0.8261 0.129 Uiso 1 1 calc R . .
H46B H 0.8619 0.3873 0.8229 0.129 Uiso 1 1 calc R . .
O47 O 0.8256(9) 0.3525(5) 0.7046(8) 0.112(4) Uani 1 1 d . . .
C48 C 0.8998(16) 0.3765(7) 0.6903(17) 0.130(7) Uani 1 1 d U . .
H48A H 0.9541 0.3511 0.7121 0.156 Uiso 1 1 calc R . .
H48B H 0.9190 0.4130 0.7219 0.156 Uiso 1 1 calc R . .
C49 C 0.8598(12) 0.3845(7) 0.5876(15) 0.112(6) Uani 1 1 d U . .
H49A H 0.8012 0.4060 0.5657 0.134 Uiso 1 1 calc R . .
H49B H 0.9042 0.4056 0.5721 0.134 Uiso 1 1 calc R . .
O50 O 0.8440(8) 0.3333(4) 0.5484(9) 0.111(4) Uani 1 1 d . . .
C51 C 0.8191(15) 0.3382(9) 0.4557(15) 0.128(7) Uani 1 1 d U . .
H51A H 0.8709 0.3550 0.4465 0.153 Uiso 1 1 calc R . .
H51B H 0.7646 0.3633 0.4275 0.153 Uiso 1 1 calc R . .
C52 C 0.7950(16) 0.2780(9) 0.4095(13) 0.128(7) Uani 1 1 d U . .
H52A H 0.7792 0.2811 0.3444 0.154 Uiso 1 1 calc R . .
H52B H 0.8490 0.2527 0.4379 0.154 Uiso 1 1 calc R . .
O53 O 0.7197(8) 0.2568(4) 0.4211(6) 0.091(3) Uani 1 1 d . . .
C54 C 0.7034(11) 0.2041(8) 0.3847(10) 0.098(5) Uani 1 1 d U . .
H54A H 0.7600 0.1807 0.4129 0.118 Uiso 1 1 calc R . .
H54B H 0.6846 0.2058 0.3189 0.118 Uiso 1 1 calc R . .
C55 C 0.6279(15) 0.1802(7) 0.4029(11) 0.113(6) Uani 1 1 d U . .
H55A H 0.6044 0.1450 0.3683 0.136 Uiso 1 1 calc R . .
H55B H 0.5760 0.2071 0.3855 0.136 Uiso 1 1 calc R . .
O56 O 0.6681(6) 0.1688(4) 0.5005(6) 0.075(2) Uani 1 1 d . . .
C57 C 0.6095(11) 0.1353(7) 0.5240(11) 0.097(5) Uani 1 1 d U . .
H57A H 0.5946 0.0999 0.4889 0.117 Uiso 1 1 calc R . .
H57B H 0.5509 0.1554 0.5108 0.117 Uiso 1 1 calc R . .
C58 C 0.6595(16) 0.1229(7) 0.6224(15) 0.131(7) Uani 1 1 d U . .
H58A H 0.7199 0.1049 0.6362 0.157 Uiso 1 1 calc R . .
H58B H 0.6224 0.0972 0.6410 0.157 Uiso 1 1 calc R . .
O61 O 0.6090(7) 0.3077(5) 0.5587(8) 0.101(3) Uani 1 1 d . . .
C62 C 0.5303(18) 0.2923(8) 0.5556(17) 0.140(7) Uani 1 1 d U . .
H62A H 0.5366 0.2857 0.6175 0.168 Uiso 1 1 calc R . .
H62B H 0.5096 0.2569 0.5209 0.168 Uiso 1 1 calc R . .
C63 C 0.4644(15) 0.3358(15) 0.5130(17) 0.178(11) Uani 1 1 d U . .
H63A H 0.4143 0.3210 0.4567 0.214 Uiso 1 1 calc R . .
H63B H 0.4362 0.3473 0.5535 0.214 Uiso 1 1 calc R . .
C64 C 0.504(2) 0.3828(17) 0.493(2) 0.224(17) Uani 1 1 d U . .
H64A H 0.4977 0.4169 0.5237 0.268 Uiso 1 1 calc R . .
H64B H 0.4775 0.3898 0.4267 0.268 Uiso 1 1 calc R . .
C65 C 0.6015(17) 0.3642(10) 0.529(2) 0.197(13) Uani 1 1 d U . .
H65A H 0.6234 0.3671 0.4809 0.237 Uiso 1 1 calc R . .
H65B H 0.6409 0.3887 0.5794 0.237 Uiso 1 1 calc R . .
O71 O 0.8815(8) 0.2047(5) 0.6539(8) 0.107(3) Uani 1 1 d . . .
C72 C 0.8962(17) 0.1606(15) 0.605(2) 0.26(2) Uani 1 1 d U . .
H72A H 0.8758 0.1717 0.5412 0.317 Uiso 1 1 calc R . .
H72B H 0.8607 0.1270 0.6069 0.317 Uiso 1 1 calc R . .
C73 C 0.9977(19) 0.1483(15) 0.6481(17) 0.199(13) Uani 1 1 d U . .
H73A H 1.0073 0.1073 0.6578 0.239 Uiso 1 1 calc R . .
H73B H 1.0250 0.1602 0.6072 0.239 Uiso 1 1 calc R . .
C74 C 1.0429(16) 0.1762(11) 0.7311(16) 0.151(8) Uani 1 1 d U . .
H74A H 1.0986 0.1967 0.7358 0.181 Uiso 1 1 calc R . .
H74B H 1.0599 0.1503 0.7831 0.181 Uiso 1 1 calc R . .
C75 C 0.967(2) 0.2146(10) 0.7222(15) 0.168(10) Uani 1 1 d U . .
H75A H 0.9608 0.2137 0.7797 0.201 Uiso 1 1 calc R . .
H75B H 0.9854 0.2532 0.7149 0.201 Uiso 1 1 calc R . .
O81 O 0.3412(13) 0.4800(7) 0.3227(11) 0.153(6) Uani 1 1 d . . .
C82 C 0.252(3) 0.4994(13) 0.314(2) 0.189(13) Uani 1 1 d U . .
H82A H 0.2493 0.5409 0.3139 0.227 Uiso 1 1 calc R . .
H82B H 0.2011 0.4849 0.2585 0.227 Uiso 1 1 calc R . .
C83 C 0.2455(19) 0.4767(11) 0.395(2) 0.191(13) Uani 1 1 d U . .
H83A H 0.1831 0.4858 0.3895 0.230 Uiso 1 1 calc R . .
H83B H 0.2499 0.4353 0.3928 0.230 Uiso 1 1 calc R . .
O84 O 0.3128(15) 0.4955(6) 0.4819(13) 0.176(7) Uani 1 1 d . . .
C85 C 0.315(2) 0.4748(12) 0.5589(18) 0.161(9) Uani 1 1 d U . .
H85A H 0.3142 0.4333 0.5586 0.193 Uiso 1 1 calc R . .
H85B H 0.2624 0.4890 0.5697 0.193 Uiso 1 1 calc R . .
C86 C 0.403(3) 0.4966(15) 0.625(3) 0.25(2) Uani 1 1 d U . .
H86A H 0.4002 0.5362 0.6063 0.304 Uiso 1 1 calc R . .
H86B H 0.3926 0.4979 0.6805 0.304 Uiso 1 1 calc R . .
O87 O 0.4824(17) 0.4869(7) 0.6548(16) 0.159(6) Uani 1 1 d . . .
C88 C 0.560(3) 0.5105(14) 0.724(2) 0.197(14) Uani 1 1 d U . .
H88A H 0.5551 0.5515 0.7129 0.236 Uiso 1 1 calc R . .
H88B H 0.5521 0.5046 0.7800 0.236 Uiso 1 1 calc R . .
C89 C 0.646(2) 0.4967(9) 0.7435(13) 0.125(8) Uani 1 1 d U . .
H89A H 0.6894 0.5122 0.8028 0.150 Uiso 1 1 calc R . .
H89B H 0.6536 0.4555 0.7441 0.150 Uiso 1 1 calc R . .

loop_
_atom_site_aniso_label
_atom_site_aniso_U_11
_atom_site_aniso_U_22
_atom_site_aniso_U_33
_atom_site_aniso_U_23
_atom_site_aniso_U_13
_atom_site_aniso_U_12
Si1 0.107(3) 0.066(2) 0.109(3) -0.012(2) 0.074(3) -0.004(2)
P1 0.114(4) 0.104(3) 0.107(3) 0.000(3) 0.069(3) 0.014(3)
P2 0.139(4) 0.078(2) 0.102(3) -0.003(2) 0.083(3) 0.000(2)
C1 0.21(2) 0.067(8) 0.134(15) 0.035(10) 0.140(16) 0.057(11)
C11 0.37(4) 0.075(12) 0.31(3) -0.001(16) 0.27(3) 0.002(16)
C12 0.19(3) 0.16(2) 0.17(2) -0.086(17) 0.08(2) -0.049(17)
C13 0.28(3) 0.089(12) 0.31(3) 0.040(16) 0.25(3) 0.051(15)
C2 0.19(3) 0.122(16) 0.21(3) 0.038(17) 0.14(2) 0.030(17)
C21 0.24(4) 0.20(3) 0.22(3) -0.05(2) 0.08(3) -0.04(3)
C22 0.24(3) 0.25(3) 0.16(2) 0.00(2) 0.16(2) 0.02(2)
C23 0.37(4) 0.057(11) 0.36(4) 0.069(17) 0.24(4) 0.038(16)
C3 0.044(9) 0.21(2) 0.105(14) -0.084(14) 0.014(9) -0.016(11)
C31 0.17(3) 0.23(3) 0.14(2) -0.06(2) 0.013(17) 0.07(2)
C32 0.15(2) 0.20(2) 0.29(4) -0.15(3) 0.05(2) -0.048(19)
C33 0.114(18) 0.18(2) 0.25(3) -0.12(2) 0.010(18) 0.025(15)
Na1 0.070(4) 0.101(4) 0.071(3) 0.005(3) 0.018(3) 0.003(3)
O41 0.108(9) 0.110(8) 0.078(7) 0.024(6) 0.036(6) 0.009(6)
C42 0.18(2) 0.135(16) 0.092(14) 0.026(12) 0.075(15) -0.019(14)
C43 0.137(19) 0.26(3) 0.057(10) 0.028(14) 0.045(11) 0.002(18)
O44 0.123(10) 0.142(10) 0.096(8) -0.025(7) 0.065(8) -0.008(7)
C45 0.15(2) 0.159(18) 0.076(11) -0.025(12) 0.039(13) 0.057(15)
C46 0.055(10) 0.130(14) 0.115(16) -0.054(11) 0.017(10) -0.009(9)
O47 0.110(9) 0.107(8) 0.093(9) -0.027(6) 0.021(7) -0.003(7)
C48 0.148(18) 0.075(10) 0.19(2) -0.056(13) 0.099(18) -0.043(11)
C49 0.083(12) 0.088(12) 0.139(17) 0.005(11) 0.025(11) 0.005(9)
O50 0.113(9) 0.081(7) 0.134(10) 0.013(7) 0.048(8) -0.009(6)
C51 0.136(17) 0.153(18) 0.128(16) 0.045(14) 0.089(14) -0.004(13)
C52 0.158(19) 0.172(19) 0.091(12) 0.005(12) 0.089(13) -0.016(15)
O53 0.111(8) 0.100(7) 0.069(6) -0.011(5) 0.046(6) -0.006(6)
C54 0.084(12) 0.144(15) 0.058(9) -0.001(10) 0.023(8) 0.008(10)
C55 0.159(18) 0.103(12) 0.083(12) -0.020(9) 0.058(12) -0.004(11)
O56 0.048(5) 0.092(6) 0.065(6) -0.008(5) 0.006(4) -0.005(4)
C57 0.076(11) 0.109(11) 0.092(12) 0.002(9) 0.021(9) -0.036(9)
C58 0.159(19) 0.085(12) 0.165(19) 0.036(13) 0.087(16) 0.008(11)
O61 0.056(7) 0.122(9) 0.114(8) 0.013(7) 0.028(6) 0.009(6)
C62 0.15(2) 0.089(12) 0.18(2) 0.022(13) 0.072(18) 0.022(13)
C63 0.062(13) 0.30(3) 0.123(17) 0.01(2) -0.010(12) 0.048(19)
C64 0.16(3) 0.31(4) 0.26(3) 0.16(3) 0.14(3) 0.10(3)
C65 0.117(19) 0.138(17) 0.31(3) 0.12(2) 0.07(2) 0.017(14)
O71 0.099(9) 0.124(9) 0.071(7) -0.015(6) 0.011(7) 0.006(7)
C72 0.092(17) 0.32(4) 0.25(3) -0.19(3) -0.050(18) 0.06(2)
C73 0.14(2) 0.33(4) 0.117(18) -0.01(2) 0.045(17) 0.07(2)
C74 0.107(17) 0.20(2) 0.116(17) -0.027(16) 0.019(14) -0.015(16)
C75 0.19(3) 0.17(2) 0.097(15) -0.035(14) 0.013(17) 0.069(18)
O81 0.141(15) 0.170(13) 0.101(11) -0.011(10) 0.008(10) 0.032(11)
C82 0.23(4) 0.17(2) 0.13(2) 0.004(18) 0.04(2) 0.00(2)
C83 0.14(2) 0.14(2) 0.22(3) -0.05(2) 0.00(2) 0.000(16)
O84 0.28(2) 0.105(9) 0.137(13) -0.042(9) 0.085(15) -0.027(11)
C85 0.15(2) 0.20(2) 0.134(18) 0.011(17) 0.068(16) -0.025(17)
C86 0.15(3) 0.24(3) 0.28(4) 0.17(3) 0.00(3) -0.06(3)
O87 0.145(16) 0.157(13) 0.202(19) -0.007(13) 0.099(15) 0.005(12)
C88 0.21(3) 0.18(3) 0.14(2) 0.06(2) 0.02(2) -0.03(3)
C89 0.18(2) 0.113(14) 0.051(11) -0.010(10) 0.017(13) 0.004(15)

loop_
_atom_type_symbol
_atom_type_description
_atom_type_scat_dispersion_real
_atom_type_scat_dispersion_imag
_atom_type_scat_source
C C 0.0033 0.0016 'International Tables Vol C Tables 4.2.6.8 and 6.1.1.4'
H H 0.0000 0.0000 'International Tables Vol C Tables 4.2.6.8 and 6.1.1.4'
Na Na 0.0362 0.0249 'International Tables Vol C Tables 4.2.6.8 and 6.1.1.4'
O O 0.0106 0.0060 'International Tables Vol C Tables 4.2.6.8 and 6.1.1.4'
P P 0.1023 0.0942 'International Tables Vol C Tables 4.2.6.8 and 6.1.1.4'
Si Si 0.0817 0.0704 'International Tables Vol C Tables 4.2.6.8 and 6.1.1.4'

loop_
_geom_angle_atom_site_label_1
_geom_angle_atom_site_label_2
_geom_angle_atom_site_label_3
_geom_angle
_geom_angle_site_symmetry_1
_geom_angle_site_symmetry_3
_geom_angle_publ_flag
C3 Si1 C1 108.1(10) . . ?
C3 Si1 C2 113.4(12) . . ?
C1 Si1 C2 107.7(9) . . ?
C3 Si1 P1 115.8(6) . . ?
C1 Si1 P1 111.7(6) . . ?
C2 Si1 P1 99.8(7) . . ?
P2 P1 Si1 103.0(3) . . ?
P2 P2 P1 100.4(3) 3_656 . ?
C11 C1 C13 121.2(15) . . ?
C11 C1 C12 89(2) . . ?
C13 C1 C12 97.8(18) . . ?
C11 C1 Si1 116.6(12) . . ?
C13 C1 Si1 115.9(14) . . ?
C12 C1 Si1 108.2(13) . . ?
C1 C11 H11A 109.5 . . ?
C1 C11 H11B 109.5 . . ?
H11A C11 H11B 109.5 . . ?
C1 C11 H11C 109.5 . . ?
H11A C11 H11C 109.5 . . ?
H11B C11 H11C 109.5 . . ?
C1 C12 H12A 109.5 . . ?
C1 C12 H12B 109.5 . . ?
H12A C12 H12B 109.5 . . ?
C1 C12 H12C 109.5 . . ?
H12A C12 H12C 109.5 . . ?
H12B C12 H12C 109.5 . . ?
C1 C13 H13A 109.5 . . ?
C1 C13 H13B 109.5 . . ?
H13A C13 H13B 109.5 . . ?
C1 C13 H13C 109.5 . . ?
H13A C13 H13C 109.5 . . ?
H13B C13 H13C 109.5 . . ?
C21 C2 C22 117(3) . . ?
C21 C2 C23 115(2) . . ?
C22 C2 C23 106(2) . . ?
C21 C2 Si1 103(2) . . ?
C22 C2 Si1 114.6(18) . . ?
C23 C2 Si1 99.6(19) . . ?
C2 C21 H21A 109.5 . . ?
C2 C21 H21B 109.5 . . ?
H21A C21 H21B 109.5 . . ?
C2 C21 H21C 109.5 . . ?
H21A C21 H21C 109.5 . . ?
H21B C21 H21C 109.5 . . ?
C2 C22 H22A 109.5 . . ?
C2 C22 H22B 109.5 . . ?
H22A C22 H22B 109.5 . . ?
C2 C22 H22C 109.5 . . ?
H22A C22 H22C 109.5 . . ?
H22B C22 H22C 109.5 . . ?
C2 C23 H23A 109.5 . . ?
C2 C23 H23B 109.5 . . ?
H23A C23 H23B 109.5 . . ?
C2 C23 H23C 109.5 . . ?
H23A C23 H23C 109.5 . . ?
H23B C23 H23C 109.5 . . ?
C32 C3 C33 109(2) . . ?
C32 C3 C31 106(2) . . ?
C33 C3 C31 105.2(18) . . ?
C32 C3 Si1 118.5(15) . . ?
C33 C3 Si1 110.8(15) . . ?
C31 C3 Si1 106.2(14) . . ?
C3 C31 H31A 109.5 . . ?
C3 C31 H31B 109.5 . . ?
H31A C31 H31B 109.5 . . ?
C3 C31 H31C 109.5 . . ?
H31A C31 H31C 109.5 . . ?
H31B C31 H31C 109.5 . . ?
C3 C32 H32A 109.5 . . ?
C3 C32 H32B 109.5 . . ?
H32A C32 H32B 109.5 . . ?
C3 C32 H32C 109.5 . . ?
H32A C32 H32C 109.5 . . ?
H32B C32 H32C 109.5 . . ?
C3 C33 H33A 109.5 . . ?
C3 C33 H33B 109.5 . . ?
H33A C33 H33B 109.5 . . ?
C3 C33 H33C 109.5 . . ?
H33A C33 H33C 109.5 . . ?
H33B C33 H33C 109.5 . . ?
O71 Na1 O61 178.5(5) . . ?
O71 Na1 O41 91.1(4) . . ?
O61 Na1 O41 90.3(4) . . ?
O71 Na1 O56 85.3(4) . . ?
O61 Na1 O56 95.0(4) . . ?
O41 Na1 O56 64.2(3) . . ?
O71 Na1 O44 88.6(4) . . ?
O61 Na1 O44 92.4(4) . . ?
O41 Na1 O44 61.2(4) . . ?
O56 Na1 O44 124.9(4) . . ?
O71 Na1 O47 96.4(4) . . ?
O61 Na1 O47 83.2(4) . . ?
O41 Na1 O47 121.6(4) . . ?
O56 Na1 O47 173.8(4) . . ?
O44 Na1 O47 61.2(4) . . ?
O71 Na1 O50 82.7(4) . . ?
O61 Na1 O50 95.9(4) . . ?
O41 Na1 O50 173.6(4) . . ?
O56 Na1 O50 116.5(4) . . ?
O44 Na1 O50 116.9(4) . . ?
O47 Na1 O50 58.0(4) . . ?
O71 Na1 O53 92.1(4) . . ?
O61 Na1 O53 86.8(4) . . ?
O41 Na1 O53 123.3(4) . . ?
O56 Na1 O53 59.8(3) . . ?
O44 Na1 O53 175.4(4) . . ?
O47 Na1 O53 114.2(4) . . ?
O50 Na1 O53 58.7(4) . . ?
C42 O41 C58 111.2(14) . . ?
C42 O41 Na1 120.5(12) . . ?
C58 O41 Na1 112.5(9) . . ?
O41 C42 C43 105.7(16) . . ?
O41 C42 H42A 110.6 . . ?
C43 C42 H42A 110.6 . . ?
O41 C42 H42B 110.6 . . ?
C43 C42 H42B 110.6 . . ?
H42A C42 H42B 108.7 . . ?
C42 C43 O44 105.2(16) . . ?
C42 C43 H43A 110.7 . . ?
O44 C43 H43A 110.7 . . ?
C42 C43 H43B 110.7 . . ?
O44 C43 H43B 110.7 . . ?
H43A C43 H43B 108.8 . . ?
C45 O44 C43 118.4(17) . . ?
C45 O44 Na1 108.5(10) . . ?
C43 O44 Na1 108.9(10) . . ?
C46 C45 O44 113.3(15) . . ?
C46 C45 H45A 108.9 . . ?
O44 C45 H45A 108.9 . . ?
C46 C45 H45B 108.9 . . ?
O44 C45 H45B 108.9 . . ?
H45A C45 H45B 107.7 . . ?
C45 C46 O47 109.1(15) . . ?
C45 C46 H46A 109.9 . . ?
O47 C46 H46A 109.9 . . ?
C45 C46 H46B 109.9 . . ?
O47 C46 H46B 109.9 . . ?
H46A C46 H46B 108.3 . . ?
C48 O47 C46 108.5(16) . . ?
C48 O47 Na1 116.7(9) . . ?
C46 O47 Na1 115.1(10) . . ?
O47 C48 C49 104.5(17) . . ?
O47 C48 H48A 110.9 . . ?
C49 C48 H48A 110.9 . . ?
O47 C48 H48B 110.9 . . ?
C49 C48 H48B 110.9 . . ?
H48A C48 H48B 108.9 . . ?
O50 C49 C48 108.4(14) . . ?
O50 C49 H49A 110.0 . . ?
C48 C49 H49A 110.0 . . ?
O50 C49 H49B 110.0 . . ?
C48 C49 H49B 110.0 . . ?
H49A C49 H49B 108.4 . . ?
C49 O50 C51 110.5(15) . . ?
C49 O50 Na1 116.1(11) . . ?
C51 O50 Na1 119.0(11) . . ?
O50 C51 C52 109.8(14) . . ?
O50 C51 H51A 109.7 . . ?
C52 C51 H51A 109.7 . . ?
O50 C51 H51B 109.7 . . ?
C52 C51 H51B 109.7 . . ?
H51A C51 H51B 108.2 . . ?
O53 C52 C51 107.9(14) . . ?
O53 C52 H52A 110.1 . . ?
C51 C52 H52A 110.1 . . ?
O53 C52 H52B 110.1 . . ?
C51 C52 H52B 110.1 . . ?
H52A C52 H52B 108.4 . . ?
C54 O53 C52 106.6(13) . . ?
C54 O53 Na1 111.2(8) . . ?
C52 O53 Na1 114.3(10) . . ?
O53 C54 C55 106.4(13) . . ?
O53 C54 H54A 110.4 . . ?
C55 C54 H54A 110.4 . . ?
O53 C54 H54B 110.4 . . ?
C55 C54 H54B 110.4 . . ?
H54A C54 H54B 108.6 . . ?
C54 C55 O56 106.4(15) . . ?
C54 C55 H55A 110.4 . . ?
O56 C55 H55A 110.4 . . ?
C54 C55 H55B 110.4 . . ?
O56 C55 H55B 110.4 . . ?
H55A C55 H55B 108.6 . . ?
C57 O56 C55 112.1(12) . . ?
C57 O56 Na1 115.8(8) . . ?
C55 O56 Na1 116.2(8) . . ?
O56 C57 C58 107.6(13) . . ?
O56 C57 H57A 110.2 . . ?
C58 C57 H57A 110.2 . . ?
O56 C57 H57B 110.2 . . ?
C58 C57 H57B 110.2 . . ?
H57A C57 H57B 108.5 . . ?
C57 C58 O41 107.4(13) . . ?
C57 C58 H58A 110.2 . . ?
O41 C58 H58A 110.2 . . ?
C57 C58 H58B 110.2 . . ?
O41 C58 H58B 110.2 . . ?
H58A C58 H58B 108.5 . . ?
C62 O61 C65 108.8(14) . . ?
C62 O61 Na1 127.7(11) . . ?
C65 O61 Na1 123.5(12) . . ?
O61 C62 C63 108(2) . . ?
O61 C62 H62A 110.0 . . ?
C63 C62 H62A 110.0 . . ?
O61 C62 H62B 110.0 . . ?
C63 C62 H62B 110.0 . . ?
H62A C62 H62B 108.4 . . ?
C64 C63 C62 112(2) . . ?
C64 C63 H63A 109.1 . . ?
C62 C63 H63A 109.1 . . ?
C64 C63 H63B 109.1 . . ?
C62 C63 H63B 109.1 . . ?
H63A C63 H63B 107.8 . . ?
C63 C64 C65 100(2) . . ?
C63 C64 H64A 111.8 . . ?
C65 C64 H64A 111.8 . . ?
C63 C64 H64B 111.8 . . ?
C65 C64 H64B 111.8 . . ?
H64A C64 H64B 109.5 . . ?
O61 C65 C64 110(2) . . ?
O61 C65 H65A 109.7 . . ?
C64 C65 H65A 109.7 . . ?
O61 C65 H65B 109.7 . . ?
C64 C65 H65B 109.7 . . ?
H65A C65 H65B 108.2 . . ?
C75 O71 C72 104.2(15) . . ?
C75 O71 Na1 130.2(12) . . ?
C72 O71 Na1 124.8(12) . . ?
O71 C72 C73 107.1(19) . . ?
O71 C72 H72A 110.3 . . ?
C73 C72 H72A 110.3 . . ?
O71 C72 H72B 110.3 . . ?
C73 C72 H72B 110.3 . . ?
H72A C72 H72B 108.6 . . ?
C74 C73 C72 111(2) . . ?
C74 C73 H73A 109.3 . . ?
C72 C73 H73A 109.3 . . ?
C74 C73 H73B 109.3 . . ?
C72 C73 H73B 109.3 . . ?
H73A C73 H73B 108.0 . . ?
C73 C74 C75 98(2) . . ?
C73 C74 H74A 112.1 . . ?
C75 C74 H74A 112.1 . . ?
C73 C74 H74B 112.1 . . ?
C75 C74 H74B 112.1 . . ?
H74A C74 H74B 109.8 . . ?
O71 C75 C74 117.5(18) . . ?
O71 C75 H75A 107.9 . . ?
C74 C75 H75A 107.9 . . ?
O71 C75 H75B 107.9 . . ?
C74 C75 H75B 107.9 . . ?
H75A C75 H75B 107.2 . . ?
C89 O81 C82 107(2) 3_666 . ?
C83 C82 O81 104(3) . . ?
C83 C82 H82A 110.9 . . ?
O81 C82 H82A 110.9 . . ?
C83 C82 H82B 110.9 . . ?
O81 C82 H82B 110.9 . . ?
H82A C82 H82B 108.9 . . ?
O84 C83 C82 118(3) . . ?
O84 C83 H83A 107.9 . . ?
C82 C83 H83A 107.9 . . ?
O84 C83 H83B 107.9 . . ?
C82 C83 H83B 107.9 . . ?
H83A C83 H83B 107.2 . . ?
C85 O84 C83 122(2) . . ?
O84 C85 C86 101(2) . . ?
O84 C85 H85A 111.5 . . ?
C86 C85 H85A 111.5 . . ?
O84 C85 H85B 111.5 . . ?
C86 C85 H85B 111.5 . . ?
H85A C85 H85B 109.3 . . ?
O87 C86 C85 140(5) . . ?
O87 C86 H86A 102.0 . . ?
C85 C86 H86A 102.0 . . ?
O87 C86 H86B 102.0 . . ?
C85 C86 H86B 102.0 . . ?
H86A C86 H86B 104.8 . . ?
C86 O87 C88 133(3) . . ?
C89 C88 O87 125(3) . . ?
C89 C88 H88A 106.2 . . ?
O87 C88 H88A 106.2 . . ?
C89 C88 H88B 106.2 . . ?
O87 C88 H88B 106.2 . . ?
H88A C88 H88B 106.4 . . ?
O81 C89 C88 103(2) 3_666 . ?
O81 C89 H89A 111.3 3_666 . ?
C88 C89 H89A 111.3 . . ?
O81 C89 H89B 111.3 3_666 . ?
C88 C89 H89B 111.3 . . ?
H89A C89 H89B 109.2 . . ?

loop_
_geom_bond_atom_site_label_1
_geom_bond_atom_site_label_2
_geom_bond_distance
_geom_bond_site_symmetry_2
_geom_bond_publ_flag
Si1 C3 1.922(16) . ?
Si1 C1 1.984(16) . ?
Si1 C2 2.07(3) . ?
Si1 P1 2.213(6) . ?
P1 P2 2.133(6) . ?
P2 P2 2.126(9) 3_656 ?
C1 C11 1.32(2) . ?
C1 C13 1.52(2) . ?
C1 C12 1.57(3) . ?
C11 H11A 0.9800 . ?
C11 H11B 0.9800 . ?
C11 H11C 0.9800 . ?
C12 H12A 0.9800 . ?
C12 H12B 0.9800 . ?
C12 H12C 0.9800 . ?
C13 H13A 0.9800 . ?
C13 H13B 0.9800 . ?
C13 H13C 0.9800 . ?
C2 C21 1.33(4) . ?
C2 C22 1.44(3) . ?
C2 C23 1.76(4) . ?
C21 H21A 0.9800 . ?
C21 H21B 0.9800 . ?
C21 H21C 0.9800 . ?
C22 H22A 0.9800 . ?
C22 H22B 0.9800 . ?
C22 H22C 0.9800 . ?
C23 H23A 0.9800 . ?
C23 H23B 0.9800 . ?
C23 H23C 0.9800 . ?
C3 C32 1.46(3) . ?
C3 C33 1.51(3) . ?
C3 C31 1.73(3) . ?
C31 H31A 0.9800 . ?
C31 H31B 0.9800 . ?
C31 H31C 0.9800 . ?
C32 H32A 0.9800 . ?
C32 H32B 0.9800 . ?
C32 H32C 0.9800 . ?
C33 H33A 0.9800 . ?
C33 H33B 0.9800 . ?
C33 H33C 0.9800 . ?
Na1 O71 2.304(13) . ?
Na1 O61 2.341(11) . ?
Na1 O41 2.611(12) . ?
Na1 O56 2.642(10) . ?
Na1 O44 2.739(12) . ?
Na1 O47 2.789(12) . ?
Na1 O50 2.870(12) . ?
Na1 O53 2.914(10) . ?
O41 C42 1.30(2) . ?
O41 C58 1.52(2) . ?
C42 C43 1.50(3) . ?
C42 H42A 0.9900 . ?
C42 H42B 0.9900 . ?
C43 O44 1.52(2) . ?
C43 H43A 0.9900 . ?
C43 H43B 0.9900 . ?
O44 C45 1.49(2) . ?
C45 C46 1.36(3) . ?
C45 H45A 0.9900 . ?
C45 H45B 0.9900 . ?
C46 O47 1.38(2) . ?
C46 H46A 0.9900 . ?
C46 H46B 0.9900 . ?
O47 C48 1.43(2) . ?
C48 C49 1.53(3) . ?
C48 H48A 0.9900 . ?
C48 H48B 0.9900 . ?
C49 O50 1.351(19) . ?
C49 H49A 0.9900 . ?
C49 H49B 0.9900 . ?
O50 C51 1.40(2) . ?
C51 C52 1.59(3) . ?
C51 H51A 0.9900 . ?
C51 H51B 0.9900 . ?
C52 O53 1.39(2) . ?
C52 H52A 0.9900 . ?
C52 H52B 0.9900 . ?
O53 C54 1.368(18) . ?
C54 C55 1.48(2) . ?
C54 H54A 0.9900 . ?
C54 H54B 0.9900 . ?
C55 O56 1.471(18) . ?
C55 H55A 0.9900 . ?
C55 H55B 0.9900 . ?
O56 C57 1.408(16) . ?
C57 C58 1.49(2) . ?
C57 H57A 0.9900 . ?
C57 H57B 0.9900 . ?
C58 H58A 0.9900 . ?
C58 H58B 0.9900 . ?
O61 C62 1.29(2) . ?
O61 C65 1.42(2) . ?
C62 C63 1.43(3) . ?
C62 H62A 0.9900 . ?
C62 H62B 0.9900 . ?
C63 C64 1.40(4) . ?
C63 H63A 0.9900 . ?
C63 H63B 0.9900 . ?
C64 C65 1.47(3) . ?
C64 H64A 0.9900 . ?
C64 H64B 0.9900 . ?
C65 H65A 0.9900 . ?
C65 H65B 0.9900 . ?
O71 C75 1.36(3) . ?
O71 C72 1.40(2) . ?
C72 C73 1.49(3) . ?
C72 H72A 0.9900 . ?
C72 H72B 0.9900 . ?
C73 C74 1.40(3) . ?
C73 H73A 0.9900 . ?
C73 H73B 0.9900 . ?
C74 C75 1.48(3) . ?
C74 H74A 0.9900 . ?
C74 H74B 0.9900 . ?
C75 H75A 0.9900 . ?
C75 H75B 0.9900 . ?
O81 C89 1.31(2) 3_666 ?
O81 C82 1.45(3) . ?
C82 C83 1.47(4) . ?
C82 H82A 0.9900 . ?
C82 H82B 0.9900 . ?
C83 O84 1.44(3) . ?
C83 H83A 0.9900 . ?
C83 H83B 0.9900 . ?
O84 C85 1.34(2) . ?
C85 C86 1.45(4) . ?
C85 H85A 0.9900 . ?
C85 H85B 0.9900 . ?
C86 O87 1.17(3) . ?
C86 H86A 0.9900 . ?
C86 H86B 0.9900 . ?
O87 C88 1.39(3) . ?
C88 C89 1.32(4) . ?
C88 H88A 0.9900 . ?
C88 H88B 0.9900 . ?
C89 O81 1.31(2) 3_666 ?
C89 H89A 0.9900 . ?
C89 H89B 0.9900 . ?

loop_
_geom_torsion_atom_site_label_1
_geom_torsion_atom_site_label_2
_geom_torsion_atom_site_label_3
_geom_torsion_atom_site_label_4
_geom_torsion
_geom_torsion_site_symmetry_1
_geom_torsion_site_symmetry_2
_geom_torsion_site_symmetry_3
_geom_torsion_site_symmetry_4
_geom_torsion_publ_flag
C3 Si1 P1 P2 52.4(9) . . . . ?
C1 Si1 P1 P2 -71.9(7) . . . . ?
C2 Si1 P1 P2 174.4(9) . . . . ?
Si1 P1 P2 P2 -177.6(3) . . . 3_656 ?
C3 Si1 C1 C11 -95(2) . . . . ?
C2 Si1 C1 C11 142(2) . . . . ?
P1 Si1 C1 C11 34(3) . . . . ?
C3 Si1 C1 C13 58(2) . . . . ?
C2 Si1 C1 C13 -65(2) . . . . ?
P1 Si1 C1 C13 -173.6(17) . . . . ?
C3 Si1 C1 C12 166.4(13) . . . . ?
C2 Si1 C1 C12 43.5(16) . . . . ?
P1 Si1 C1 C12 -65.1(13) . . . . ?
C3 Si1 C2 C21 164(2) . . . . ?
C1 Si1 C2 C21 -77(2) . . . . ?
P1 Si1 C2 C21 40(2) . . . . ?
C3 Si1 C2 C22 -68(2) . . . . ?
C1 Si1 C2 C22 52(3) . . . . ?
P1 Si1 C2 C22 169(2) . . . . ?
C3 Si1 C2 C23 44.9(17) . . . . ?
C1 Si1 C2 C23 164.5(14) . . . . ?
P1 Si1 C2 C23 -78.8(15) . . . . ?
C1 Si1 C3 C32 -73(2) . . . . ?
C2 Si1 C3 C32 47(2) . . . . ?
P1 Si1 C3 C32 161(2) . . . . ?
C1 Si1 C3 C33 159.9(18) . . . . ?
C2 Si1 C3 C33 -81(2) . . . . ?
P1 Si1 C3 C33 34(2) . . . . ?
C1 Si1 C3 C31 46.2(13) . . . . ?
C2 Si1 C3 C31 165.6(12) . . . . ?
P1 Si1 C3 C31 -80.0(14) . . . . ?
O71 Na1 O41 C42 68.6(15) . . . . ?
O61 Na1 O41 C42 -111.8(15) . . . . ?
O56 Na1 O41 C42 152.8(15) . . . . ?
O44 Na1 O41 C42 -19.1(14) . . . . ?
O47 Na1 O41 C42 -29.6(16) . . . . ?
O50 Na1 O41 C42 55(4) . . . . ?
O53 Na1 O41 C42 161.9(14) . . . . ?
O71 Na1 O41 C58 -65.7(11) . . . . ?
O61 Na1 O41 C58 113.9(11) . . . . ?
O56 Na1 O41 C58 18.5(10) . . . . ?
O44 Na1 O41 C58 -153.4(11) . . . . ?
O47 Na1 O41 C58 -163.9(10) . . . . ?
O50 Na1 O41 C58 -79(4) . . . . ?
O53 Na1 O41 C58 27.6(12) . . . . ?
C58 O41 C42 C43 -171.4(16) . . . . ?
Na1 O41 C42 C43 54(2) . . . . ?
O41 C42 C43 O44 -68(2) . . . . ?
C42 C43 O44 C45 175.9(15) . . . . ?
C42 C43 O44 Na1 51.3(17) . . . . ?
O71 Na1 O44 C45 118.3(13) . . . . ?
O61 Na1 O44 C45 -60.7(13) . . . . ?
O41 Na1 O44 C45 -149.7(13) . . . . ?
O56 Na1 O44 C45 -158.5(12) . . . . ?
O47 Na1 O44 C45 20.1(12) . . . . ?
O50 Na1 O44 C45 37.3(13) . . . . ?
O53 Na1 O44 C45 19(5) . . . . ?
O71 Na1 O44 C43 -111.5(13) . . . . ?
O61 Na1 O44 C43 69.6(13) . . . . ?
O41 Na1 O44 C43 -19.4(12) . . . . ?
O56 Na1 O44 C43 -28.2(14) . . . . ?
O47 Na1 O44 C43 150.4(13) . . . . ?
O50 Na1 O44 C43 167.5(12) . . . . ?
O53 Na1 O44 C43 150(5) . . . . ?
C43 O44 C45 C46 180.0(17) . . . . ?
Na1 O44 C45 C46 -55(2) . . . . ?
O44 C45 C46 O47 67(2) . . . . ?
C45 C46 O47 C48 -175.0(15) . . . . ?
C45 C46 O47 Na1 -42.3(18) . . . . ?
O71 Na1 O47 C48 54.1(14) . . . . ?
O61 Na1 O47 C48 -124.4(14) . . . . ?
O41 Na1 O47 C48 149.5(14) . . . . ?
O56 Na1 O47 C48 -52(4) . . . . ?
O44 Na1 O47 C48 139.0(15) . . . . ?
O50 Na1 O47 C48 -23.0(14) . . . . ?
O53 Na1 O47 C48 -41.1(15) . . . . ?
O71 Na1 O47 C46 -74.6(11) . . . . ?
O61 Na1 O47 C46 106.8(11) . . . . ?
O41 Na1 O47 C46 20.7(12) . . . . ?
O56 Na1 O47 C46 180(100) . . . . ?
O44 Na1 O47 C46 10.2(11) . . . . ?
O50 Na1 O47 C46 -151.8(12) . . . . ?
O53 Na1 O47 C46 -169.9(10) . . . . ?
C46 O47 C48 C49 -173.9(14) . . . . ?
Na1 O47 C48 C49 54.2(17) . . . . ?
O47 C48 C49 O50 -66.9(18) . . . . ?
C48 C49 O50 C51 -172.1(15) . . . . ?
C48 C49 O50 Na1 48.5(16) . . . . ?
O71 Na1 O50 C49 -117.8(11) . . . . ?
O61 Na1 O50 C49 62.7(11) . . . . ?
O41 Na1 O50 C49 -104(4) . . . . ?
O56 Na1 O50 C49 161.3(10) . . . . ?
O44 Na1 O50 C49 -33.1(12) . . . . ?
O47 Na1 O50 C49 -15.4(10) . . . . ?
O53 Na1 O50 C49 145.2(12) . . . . ?
O71 Na1 O50 C51 106.4(13) . . . . ?
O61 Na1 O50 C51 -73.1(13) . . . . ?
O41 Na1 O50 C51 120(4) . . . . ?
O56 Na1 O50 C51 25.5(13) . . . . ?
O44 Na1 O50 C51 -168.9(12) . . . . ?
O47 Na1 O50 C51 -151.2(13) . . . . ?
O53 Na1 O50 C51 9.4(12) . . . . ?
C49 O50 C51 C52 -176.7(15) . . . . ?
Na1 O50 C51 C52 -38.6(19) . . . . ?
O50 C51 C52 O53 61(2) . . . . ?
C51 C52 O53 C54 -177.2(14) . . . . ?
C51 C52 O53 Na1 -53.9(18) . . . . ?
O71 Na1 O53 C54 66.3(10) . . . . ?
O61 Na1 O53 C54 -114.7(10) . . . . ?
O41 Na1 O53 C54 -26.5(11) . . . . ?
O56 Na1 O53 C54 -17.0(9) . . . . ?
O44 Na1 O53 C54 165(5) . . . . ?
O47 Na1 O53 C54 164.3(9) . . . . ?
O50 Na1 O53 C54 146.4(10) . . . . ?
O71 Na1 O53 C52 -54.4(13) . . . . ?
O61 Na1 O53 C52 124.6(12) . . . . ?
O41 Na1 O53 C52 -147.2(12) . . . . ?
O56 Na1 O53 C52 -137.7(13) . . . . ?
O44 Na1 O53 C52 44(5) . . . . ?
O47 Na1 O53 C52 43.6(13) . . . . ?
O50 Na1 O53 C52 25.7(12) . . . . ?
C52 O53 C54 C55 176.0(15) . . . . ?
Na1 O53 C54 C55 50.8(14) . . . . ?
O53 C54 C55 O56 -71.1(15) . . . . ?
C54 C55 O56 C57 -167.5(13) . . . . ?
C54 C55 O56 Na1 56.2(15) . . . . ?
O71 Na1 O56 C57 109.2(10) . . . . ?
O61 Na1 O56 C57 -72.3(10) . . . . ?
O41 Na1 O56 C57 15.6(9) . . . . ?
O44 Na1 O56 C57 24.2(11) . . . . ?
O47 Na1 O56 C57 -144(4) . . . . ?
O50 Na1 O56 C57 -171.5(9) . . . . ?
O53 Na1 O56 C57 -155.6(10) . . . . ?
O71 Na1 O56 C55 -116.2(11) . . . . ?
O61 Na1 O56 C55 62.4(11) . . . . ?
O41 Na1 O56 C55 150.3(11) . . . . ?
O44 Na1 O56 C55 158.9(10) . . . . ?
O47 Na1 O56 C55 -10(4) . . . . ?
O50 Na1 O56 C55 -36.8(11) . . . . ?
O53 Na1 O56 C55 -20.9(10) . . . . ?
C55 O56 C57 C58 175.9(14) . . . . ?
Na1 O56 C57 C58 -47.6(16) . . . . ?
O56 C57 C58 O41 63.7(18) . . . . ?
C42 O41 C58 C57 171.6(16) . . . . ?
Na1 O41 C58 C57 -49.8(16) . . . . ?
O71 Na1 O61 C62 153(20) . . . . ?
O41 Na1 O61 C62 -10.6(17) . . . . ?
O56 Na1 O61 C62 53.5(17) . . . . ?
O44 Na1 O61 C62 -71.8(17) . . . . ?
O47 Na1 O61 C62 -132.4(17) . . . . ?
O50 Na1 O61 C62 170.9(17) . . . . ?
O53 Na1 O61 C62 112.8(17) . . . . ?
O71 Na1 O61 C65 -28(21) . . . . ?
O41 Na1 O61 C65 167.9(19) . . . . ?
O56 Na1 O61 C65 -128.0(19) . . . . ?
O44 Na1 O61 C65 106.7(19) . . . . ?
O47 Na1 O61 C65 46.1(19) . . . . ?
O50 Na1 O61 C65 -10.6(19) . . . . ?
O53 Na1 O61 C65 -68.7(19) . . . . ?
C65 O61 C62 C63 7(3) . . . . ?
Na1 O61 C62 C63 -174.5(14) . . . . ?
O61 C62 C63 C64 -4(4) . . . . ?
C62 C63 C64 C65 -1(4) . . . . ?
C62 O61 C65 C64 -8(3) . . . . ?
Na1 O61 C65 C64 173(2) . . . . ?
C63 C64 C65 O61 5(4) . . . . ?
O61 Na1 O71 C75 89(20) . . . . ?
O41 Na1 O71 C75 -107.8(19) . . . . ?
O56 Na1 O71 C75 -171.8(19) . . . . ?
O44 Na1 O71 C75 -46.7(19) . . . . ?
O47 Na1 O71 C75 14.1(19) . . . . ?
O50 Na1 O71 C75 70.7(19) . . . . ?
O53 Na1 O71 C75 128.8(19) . . . . ?
O61 Na1 O71 C72 -80(21) . . . . ?
O41 Na1 O71 C72 84(2) . . . . ?
O56 Na1 O71 C72 20(2) . . . . ?
O44 Na1 O71 C72 145(2) . . . . ?
O47 Na1 O71 C72 -154(2) . . . . ?
O50 Na1 O71 C72 -98(2) . . . . ?
O53 Na1 O71 C72 -40(2) . . . . ?
C75 O71 C72 C73 -3(4) . . . . ?
Na1 O71 C72 C73 168.0(18) . . . . ?
O71 C72 C73 C74 11(4) . . . . ?
C72 C73 C74 C75 -13(4) . . . . ?
C72 O71 C75 C74 -5(3) . . . . ?
Na1 O71 C75 C74 -175.8(16) . . . . ?
C73 C74 C75 O71 12(3) . . . . ?
C89 O81 C82 C83 -174.7(19) 3_666 . . . ?
O81 C82 C83 O84 63(3) . . . . ?
C82 C83 O84 C85 -177(3) . . . . ?
C83 O84 C85 C86 169(3) . . . . ?
O84 C85 C86 O87 -80(4) . . . . ?
C85 C86 O87 C88 -175(3) . . . . ?
C86 O87 C88 C89 -174(3) . . . . ?
O87 C88 C89 O81 74(3) . . . 3_666 ?
